data_7200426
loop_
_publ_author_name
'Lin, Mei-Jin'
'Jouaiti, Abdelaziz'
'Kyritsakas, Nathalie'
'Hosseini, Mir Wais'

_publ_section_title
;
 Molecular tectonics: modulation of size and shape of cuboid 3-D
 coordination networks
;
_journal_issue 1
_journal_name_full CrystEngComm
_journal_page_first 189
_journal_paper_doi 10.1039/b815695f
_journal_volume 11
_journal_year 2009
_chemical_formula_moiety '4(C20 H16 F6 N4 Si Zn), 36(H2 O)'
_chemical_formula_sum 'C80 H136 F24 N16 O36 Si4 Zn4'
_chemical_formula_weight 2727.89
_chemical_name_systematic
;
?
;
_space_group_IT_number 140
_symmetry_cell_setting tetragonal
_symmetry_space_group_name_Hall '-I 4 2c'
_symmetry_space_group_name_H-M 'I 4/m c m'
_atom_sites_solution_hydrogens geom
_atom_sites_solution_primary direct
_atom_sites_solution_secondary difmap
_audit_creation_method SHELXL-97
_cell_angle_alpha 90.00
_cell_angle_beta 90.00
_cell_angle_gamma 90.00
_cell_formula_units_Z 1
_cell_length_a 16.0491(8)
_cell_length_b 16.0491(8)
_cell_length_c 15.3683(16)
_cell_measurement_reflns_used 643
_cell_measurement_temperature 173(2)
_cell_measurement_theta_max 24.83
_cell_measurement_theta_min 2.65
_cell_volume 3958.5(5)
_computing_cell_refinement 'Bruker SMART'
_computing_data_collection 'Bruker SMART'
_computing_data_reduction 'Bruker SAINT'
_computing_molecular_graphics 'Bruker SHELXTL'
_computing_publication_material 'Bruker SHELXTL'
_computing_structure_refinement 'SHELXL-97 (Sheldrick, 1997)'
_computing_structure_solution 'SHELXS-97 (Sheldrick, 1990)'
_diffrn_ambient_temperature 173(2)
_diffrn_measured_fraction_theta_full 0.988
_diffrn_measured_fraction_theta_max 0.988
_diffrn_measurement_device_type 'CCD area detector'
_diffrn_measurement_method 'phi and omega scans'
_diffrn_radiation_monochromator graphite
_diffrn_radiation_source 'fine-focus sealed tube'
_diffrn_radiation_type MoK\a
_diffrn_radiation_wavelength 0.71073
_diffrn_reflns_av_R_equivalents 0.0383
_diffrn_reflns_av_sigmaI/netI 0.0320
_diffrn_reflns_limit_h_max 18
_diffrn_reflns_limit_h_min -17
_diffrn_reflns_limit_k_max 11
_diffrn_reflns_limit_k_min -20
_diffrn_reflns_limit_l_max 19
_diffrn_reflns_limit_l_min -19
_diffrn_reflns_number 6674
_diffrn_reflns_theta_full 27.49
_diffrn_reflns_theta_max 27.49
_diffrn_reflns_theta_min 2.54
_exptl_absorpt_coefficient_mu 0.718
_exptl_absorpt_correction_T_max 0.9582
_exptl_absorpt_correction_T_min 0.9188
_exptl_absorpt_correction_type multi-scan
_exptl_absorpt_process_details sadabs
_exptl_crystal_colour colorless
_exptl_crystal_density_diffrn 1.144
_exptl_crystal_density_meas ?
_exptl_crystal_density_method 'not measured'
_exptl_crystal_description prism
_exptl_crystal_F_000 1408
_exptl_crystal_size_max 0.12
_exptl_crystal_size_mid 0.08
_exptl_crystal_size_min 0.06
_refine_diff_density_max 1.388
_refine_diff_density_min -0.975
_refine_diff_density_rms 0.251
_refine_ls_extinction_method none
_refine_ls_goodness_of_fit_ref 1.065
_refine_ls_hydrogen_treatment constr
_refine_ls_matrix_type full
_refine_ls_number_parameters 71
_refine_ls_number_reflns 1229
_refine_ls_number_restraints 0
_refine_ls_restrained_S_all 1.065
_refine_ls_R_factor_all 0.1091
_refine_ls_R_factor_gt 0.0886
_refine_ls_shift/su_max 0.000
_refine_ls_shift/su_mean 0.000
_refine_ls_structure_factor_coef Fsqd
_refine_ls_weighting_details 'calc w=1/[\s^2^(Fo^2^)+(0.1974P)^2^+31.3990P] where P=(Fo^2^+2Fc^2^)/3'
_refine_ls_weighting_scheme calc
_refine_ls_wR_factor_gt 0.2779
_refine_ls_wR_factor_ref 0.3060
_reflns_number_gt 881
_reflns_number_total 1229
_reflns_threshold_expression >2sigma(I)
_cod_data_source_file b815695f.txt
_cod_data_source_block e1267a
_cod_depositor_comments
;
The following automatic conversions were performed:
'_symmetry_cell_setting' value 'Tetragonal' changed to 'tetragonal'
according to '/home/saulius/struct/CIF-dictionaries/cif_core.dic'
dictionary named 'cif_core.dic' version 2.4.1 from 2010-06-29.

Automatic conversion script
Id: cif_fix_enum 1527 2010-12-29 10:47:43Z saulius 

The following automatic conversions were performed:

'_exptl_crystal_density_meas' value 'none' was changed to '?' - the
value is perceived as not measured.

Automatic conversion script
Id: cif_fix_values 3008 2015-01-20 13:52:24Z robertas 
;
_cod_original_sg_symbol_H-M I4/mcm
_cod_database_code 7200426

loop_
_symmetry_equiv_pos_as_xyz
'x, y, z'
'-x, -y, z'
'-y, x, z'
'y, -x, z'
'-x, y, -z+1/2'
'x, -y, -z+1/2'
'y, x, -z+1/2'
'-y, -x, -z+1/2'
'x+1/2, y+1/2, z+1/2'
'-x+1/2, -y+1/2, z+1/2'
'-y+1/2, x+1/2, z+1/2'
'y+1/2, -x+1/2, z+1/2'
'-x+1/2, y+1/2, -z+1'
'x+1/2, -y+1/2, -z+1'
'y+1/2, x+1/2, -z+1'
'-y+1/2, -x+1/2, -z+1'
'-x, -y, -z'
'x, y, -z'
'y, -x, -z'
'-y, x, -z'
'x, -y, z-1/2'
'-x, y, z-1/2'
'-y, -x, z-1/2'
'y, x, z-1/2'
'-x+1/2, -y+1/2, -z+1/2'
'x+1/2, y+1/2, -z+1/2'
'y+1/2, -x+1/2, -z+1/2'
'-y+1/2, x+1/2, -z+1/2'
'x+1/2, -y+1/2, z'
'-x+1/2, y+1/2, z'
'-y+1/2, -x+1/2, z'
'y+1/2, x+1/2, z'

loop_
_atom_site_label
_atom_site_type_symbol
_atom_site_fract_x
_atom_site_fract_y
_atom_site_fract_z
_atom_site_U_iso_or_equiv
_atom_site_adp_type
_atom_site_occupancy
_atom_site_symmetry_multiplicity
_atom_site_calc_flag
_atom_site_refinement_flags
_atom_site_disorder_assembly
_atom_site_disorder_group
Zn1 Zn 0.0000 1.0000 0.2500 0.0101(5) Uani 1 8 d S . .
Si2 Si 0.0000 1.0000 0.0000 0.0151(8) Uani 1 8 d S . .
F1 F 0.0000 1.0000 0.1119(4) 0.0242(14) Uani 1 4 d S A .
F2 F -0.0220(6) 1.1015(4) 0.0000 0.040 Uani 0.684(10) 2 d SP A 1
F3 F 0.0305(14) 1.0971(9) 0.0000 0.040 Uani 0.316(10) 2 d SP A 2
N1 N 0.0939(2) 0.9061(2) 0.2500 0.0195(13) Uani 1 2 d S . .
C1 C 0.0987(5) 0.8499(4) 0.3130(5) 0.0506(19) Uani 1 1 d . . .
H1 H 0.0591 0.8522 0.3589 0.061 Uiso 1 1 calc R . .
C2 C 0.1585(5) 0.7883(5) 0.3147(5) 0.055(2) Uani 1 1 d . . .
H2 H 0.1592 0.7493 0.3611 0.066 Uiso 1 1 calc R . .
C3 C 0.2170(3) 0.7830(3) 0.2500 0.0285(17) Uani 1 2 d S . .
O1 O 0.2485(17) 0.7956(13) 0.5000 0.093(6) Uani 0.50 2 d SP . .
O2 O 0.3498(10) 0.8498(10) 0.0000 0.063(6) Uani 0.50 4 d SP . .
O3 O 0.2895(7) 0.0585(8) 0.0943(9) 0.075(3) Uani 0.50 1 d P . .
O4 O 0.264(2) 0.978(3) 0.0000 0.073(9) Uani 0.25 2 d SP . .
O5 O 0.411(5) 0.0000 0.2500 0.15(3) Uani 0.25 2 d SP . .

loop_
_atom_site_aniso_label
_atom_site_aniso_U_11
_atom_site_aniso_U_22
_atom_site_aniso_U_33
_atom_site_aniso_U_23
_atom_site_aniso_U_13
_atom_site_aniso_U_12
Zn1 0.0084(6) 0.0084(6) 0.0135(8) 0.000 0.000 0.000
Si2 0.0167(11) 0.0167(11) 0.0119(17) 0.000 0.000 0.000
F1 0.030(2) 0.030(2) 0.013(3) 0.000 0.000 0.000
F2 0.072 0.022 0.025 0.000 0.000 0.024
F3 0.072 0.022 0.025 0.000 0.000 0.024
N1 0.0130(17) 0.0130(17) 0.033(3) 0.0009(16) 0.0009(16) 0.007(2)
C1 0.052(4) 0.048(4) 0.052(4) 0.025(3) 0.023(3) 0.034(3)
C2 0.056(4) 0.052(4) 0.058(4) 0.029(3) 0.027(3) 0.038(4)
C3 0.021(2) 0.021(2) 0.044(5) 0.003(2) 0.003(2) 0.009(3)
O1 0.144(17) 0.091(13) 0.043(9) 0.000 0.000 0.048(12)
O2 0.076(9) 0.076(9) 0.036(11) 0.000 0.000 -0.006(12)
O3 0.067(8) 0.071(8) 0.087(8) 0.012(7) -0.011(6) -0.018(6)
O4 0.05(2) 0.10(2) 0.06(2) 0.000 0.000 -0.004(19)
O5 0.21(7) 0.18(6) 0.05(2) -0.05(3) 0.000 0.000

loop_
_atom_type_symbol
_atom_type_description
_atom_type_scat_dispersion_real
_atom_type_scat_dispersion_imag
_atom_type_scat_source
C C 0.0033 0.0016 'International Tables Vol C Tables 4.2.6.8 and 6.1.1.4'
F F 0.0171 0.0103 'International Tables Vol C Tables 4.2.6.8 and 6.1.1.4'
N N 0.0061 0.0033 'International Tables Vol C Tables 4.2.6.8 and 6.1.1.4'
O O 0.0106 0.0060 'International Tables Vol C Tables 4.2.6.8 and 6.1.1.4'
Si Si 0.0817 0.0704 'International Tables Vol C Tables 4.2.6.8 and 6.1.1.4'
Zn Zn 0.2839 1.4301 'International Tables Vol C Tables 4.2.6.8 and 6.1.1.4'
H H 0.0000 0.0000 'International Tables Vol C Tables 4.2.6.8 and 6.1.1.4'

loop_
_geom_angle_atom_site_label_1
_geom_angle_atom_site_label_2
_geom_angle_atom_site_label_3
_geom_angle
_geom_angle_site_symmetry_1
_geom_angle_site_symmetry_3
_geom_angle_publ_flag
F1 Zn1 F1 179.999(1) . 5 ?
F1 Zn1 N1 90.0 . . ?
F1 Zn1 N1 90.0 5 . ?
F1 Zn1 N1 90.000(1) . 3_665 ?
F1 Zn1 N1 90.001(1) 5 3_665 ?
N1 Zn1 N1 90.0 . 3_665 ?
F1 Zn1 N1 90.000(1) . 4_465 ?
F1 Zn1 N1 89.999(1) 5 4_465 ?
N1 Zn1 N1 90.0 . 4_465 ?
N1 Zn1 N1 180.0 3_665 4_465 ?
F1 Zn1 N1 90.0 . 2_575 ?
F1 Zn1 N1 90.0 5 2_575 ?
N1 Zn1 N1 180.00(15) . 2_575 ?
N1 Zn1 N1 90.000(1) 3_665 2_575 ?
N1 Zn1 N1 90.0 4_465 2_575 ?
F3 Si2 F3 179.997(3) 17_575 . ?
F3 Si2 F3 90.002(2) 17_575 19_465 ?
F3 Si2 F3 90.001(2) . 19_465 ?
F3 Si2 F3 89.997(2) 17_575 3_665 ?
F3 Si2 F3 90.000(2) . 3_665 ?
F3 Si2 F3 179.999(2) 19_465 3_665 ?
F3 Si2 F2 119.7(7) 17_575 19_465 ?
F3 Si2 F2 60.3(7) . 19_465 ?
F3 Si2 F2 150.3(7) 3_665 19_465 ?
F2 Si2 F2 90.002(2) 19_465 17_575 ?
F3 Si2 F2 150.3(7) 17_575 . ?
F3 Si2 F2 119.7(7) 19_465 . ?
F3 Si2 F2 60.3(7) 3_665 . ?
F2 Si2 F2 90.001(1) 19_465 . ?
F2 Si2 F2 179.997(2) 17_575 . ?
F3 Si2 F2 60.3(7) 17_575 3_665 ?
F3 Si2 F2 119.7(7) . 3_665 ?
F3 Si2 F2 150.3(7) 19_465 3_665 ?
F2 Si2 F2 180.0 19_465 3_665 ?
F2 Si2 F2 89.999(1) 17_575 3_665 ?
F2 Si2 F2 89.998(1) . 3_665 ?
F3 Si2 F1 90.0 17_575 17_575 ?
F3 Si2 F1 90.0 . 17_575 ?
F3 Si2 F1 90.001(1) 19_465 17_575 ?
F3 Si2 F1 89.999(1) 3_665 17_575 ?
F2 Si2 F1 90.001(1) 19_465 17_575 ?
F2 Si2 F1 90.0 17_575 17_575 ?
F2 Si2 F1 90.0 . 17_575 ?
F2 Si2 F1 89.999(1) 3_665 17_575 ?
F3 Si2 F1 90.0 17_575 . ?
F3 Si2 F1 90.0 . . ?
F3 Si2 F1 90.000(1) 19_465 . ?
F3 Si2 F1 90.000(1) 3_665 . ?
F2 Si2 F1 90.000(1) 19_465 . ?
F2 Si2 F1 90.0 17_575 . ?
F2 Si2 F1 90.0 . . ?
F2 Si2 F1 90.000(1) 3_665 . ?
F1 Si2 F1 179.999(1) 17_575 . ?
Si2 F1 Zn1 180.0 . . ?
C1 N1 C1 117.1(7) 8_665 . ?
C1 N1 Zn1 121.4(3) 8_665 . ?
C1 N1 Zn1 121.4(3) . . ?
N1 C1 C2 122.8(6) . . ?
N1 C1 H1 118.6 . . ?
C2 C1 H1 118.6 . . ?
C3 C2 C1 120.6(6) . . ?
C3 C2 H2 119.7 . . ?
C1 C2 H2 119.7 . . ?
C2 C3 C2 116.1(7) . 8_665 ?
C2 C3 C3 122.0(4) . 25_565 ?
C2 C3 C3 122.0(4) 8_665 25_565 ?

loop_
_geom_bond_atom_site_label_1
_geom_bond_atom_site_label_2
_geom_bond_distance
_geom_bond_site_symmetry_2
_geom_bond_publ_flag
Zn1 F1 2.122(6) . ?
Zn1 F1 2.122(6) 5 ?
Zn1 N1 2.132(6) . ?
Zn1 N1 2.132(6) 3_665 ?
Zn1 N1 2.132(6) 4_465 ?
Zn1 N1 2.132(6) 2_575 ?
Si2 F3 1.633(16) 17_575 ?
Si2 F3 1.633(16) . ?
Si2 F3 1.633(16) 19_465 ?
Si2 F3 1.633(16) 3_665 ?
Si2 F2 1.666(7) 19_465 ?
Si2 F2 1.666(7) 17_575 ?
Si2 F2 1.666(7) . ?
Si2 F2 1.666(7) 3_665 ?
Si2 F1 1.720(6) 17_575 ?
Si2 F1 1.720(6) . ?
N1 C1 1.324(7) 8_665 ?
N1 C1 1.324(7) . ?
C1 C2 1.378(8) . ?
C1 H1 0.9500 . ?
C2 C3 1.370(7) . ?
C2 H2 0.9500 . ?
C3 C2 1.370(7) 8_665 ?
C3 C3 1.497(15) 25_565 ?
